data_7121021
loop_
_publ_author_name
'Schl\"uter, Friederike'
'Riehemann, Kristina'
'Kehr, Nermin Seda'
'Quici, Silvio'
'Daniliuc, Constantin G.'
'Rizzo, Fabio'

_publ_section_title
;
 A highly fluorescent water soluble spirobifluorene dye with a large
 Stokes shift: synthesis, characterization and bio-applications.
;
_journal_issue 6
_journal_name_full 'Chemical communications (Cambridge, England)'
_journal_page_first 642
_journal_page_last 645
_journal_paper_doi 10.1039/c7cc08761f
_journal_volume 54
_journal_year 2018
_chemical_formula_sum 'C65 H50 N2 O4'
_chemical_formula_weight 923.07
_space_group_crystal_system monoclinic
_space_group_IT_number 14
_space_group_name_Hall '-P 2yn'
_space_group_name_H-M_alt 'P 1 21/n 1'
_symmetry_space_group_name_Hall '-P 2yn'
_symmetry_space_group_name_H-M 'P 1 21/n 1'
_atom_sites_solution_hydrogens geom
_audit_update_record
;
2017-11-02 deposited with the CCDC.
2017-12-18 downloaded from the CCDC.
;
_cell_angle_alpha 90
_cell_angle_beta 98.609(2)
_cell_angle_gamma 90
_cell_formula_units_Z 4
_cell_length_a 14.9397(9)
_cell_length_b 9.2935(5)
_cell_length_c 34.6459(18)
_cell_measurement_reflns_used 9938
_cell_measurement_temperature 101.(2)
_cell_measurement_theta_max 27.5184
_cell_measurement_theta_min 2.2707
_cell_volume 4756.1(5)
_computing_cell_refinement 'SAINT V8.34A (Bruker AXS Inc., 2013)'
_computing_data_collection
;
APEX2 v.2014.1-1 (Bruker AXS Inc., 2014)

;
_computing_data_reduction 'SAINT V8.34A (Bruker AXS Inc., 2013)'
_computing_molecular_graphics 'XP (Sheldrick, 2014)'
_computing_publication_material 'SHELXL-2014 (Sheldrick, 2014)'
_computing_structure_refinement 'SHELXL-2014/7 (Sheldrick, 2014)'
_computing_structure_solution 'SHELXL-2014 (Sheldrick, 2014)'
_diffrn_ambient_temperature 101.(2)
_diffrn_detector_area_resol_mean 10.4167
_diffrn_measured_fraction_theta_full 0.999
_diffrn_measured_fraction_theta_max 0.999
_diffrn_measurement_device_type 'Bruker D8 Venture PHOTON 100 CMOS'
_diffrn_measurement_method 'omega and phi scans'
_diffrn_radiation_monochromator 'MX mirror'
_diffrn_radiation_type 'Mo K\a'
_diffrn_radiation_wavelength 0.71073
_diffrn_reflns_av_R_equivalents 0.1289
_diffrn_reflns_av_unetI/netI 0.1135
_diffrn_reflns_limit_h_max 17
_diffrn_reflns_limit_h_min -17
_diffrn_reflns_limit_k_max 10
_diffrn_reflns_limit_k_min -11
_diffrn_reflns_limit_l_max 28
_diffrn_reflns_limit_l_min -41
_diffrn_reflns_number 52300
_diffrn_reflns_theta_full 25.03
_diffrn_reflns_theta_max 25.03
_diffrn_reflns_theta_min 2.27
_diffrn_source 'Mo ImS'
_diffrn_source_type 'micro focus tube'
_exptl_absorpt_coefficient_mu 0.080
_exptl_absorpt_correction_T_max 1.00
_exptl_absorpt_correction_T_min 0.75
_exptl_absorpt_correction_type multi-scan
_exptl_absorpt_process_details
;
Bruker AXS (2014). SADABS, Version 2014/2, Bruker AXS Inc., Madison, Wisconsin,
USA.
;
_exptl_crystal_colour 'pale yellow'
_exptl_crystal_density_diffrn 1.289
_exptl_crystal_density_method 'not measured'
_exptl_crystal_description prism
_exptl_crystal_F_000 1944
_exptl_crystal_size_max 0.231
_exptl_crystal_size_mid 0.049
_exptl_crystal_size_min 0.030
_refine_diff_density_max 0.294
_refine_diff_density_min -0.276
_refine_ls_extinction_coef 0.00275(17)
_refine_ls_extinction_method 'SHELXL-2014/7 (Sheldrick 2014'
_refine_ls_goodness_of_fit_ref 1.186
_refine_ls_hydrogen_treatment constr
_refine_ls_matrix_type full
_refine_ls_number_parameters 739
_refine_ls_number_reflns 8385
_refine_ls_number_restraints 249
_refine_ls_restrained_S_all 1.178
_refine_ls_R_factor_all 0.1607
_refine_ls_R_factor_gt 0.0991
_refine_ls_shift/su_max 0.000
_refine_ls_shift/su_mean 0.000
_refine_ls_structure_factor_coef Fsqd
_refine_ls_weighting_details 'w=1/[\s^2^(Fo^2^)+(0.0111P)^2^+11.6122P] where P=(Fo^2^+2Fc^2^)/3'
_refine_ls_weighting_scheme calc
_refine_ls_wR_factor_gt 0.1456
_refine_ls_wR_factor_ref 0.1604
_reflns_number_gt 5434
_reflns_number_total 8385
_reflns_threshold_expression 'I > 2\s(I)'
_cod_data_source_file c7cc08761f2.cif
_cod_data_source_block rav8413
_cod_depositor_comments 'Adding full bibliography for 7121021.cif.'
_cod_database_code 7121021

loop_
_space_group_symop_operation_xyz
'x, y, z'
'-x+1/2, y+1/2, -z+1/2'
'-x, -y, -z'
'x-1/2, -y-1/2, z-1/2'

loop_
_atom_site_type_symbol
_atom_site_label
_atom_site_fract_x
_atom_site_fract_y
_atom_site_fract_z
_atom_site_U_iso_or_equiv
_atom_site_adp_type
_atom_site_calc_flag
_atom_site_refinement_flags_adp
_atom_site_refinement_flags_occupancy
_atom_site_refinement_flags_posn
_atom_site_occupancy
_atom_site_disorder_assembly
_atom_site_disorder_group
N N2 1.1542(2) 0.1068(4) 0.35057(9) 0.0159(8) Uani d . . . 1.0 . .
C C1 0.6655(3) 0.3111(5) 0.43645(12) 0.0177(10) Uani d . . . 1.0 . .
C C2 0.6817(3) 0.3389(5) 0.39831(11) 0.0165(10) Uani d . . . 1.0 . .
C C3 0.6014(3) 0.4149(4) 0.37447(11) 0.0142(10) Uani d . . . 1.0 . .
C C4 0.5328(3) 0.4121(5) 0.40336(11) 0.0165(10) Uani d . . . 1.0 . .
C C5 0.5721(3) 0.3543(5) 0.43916(11) 0.0160(10) Uani d . . . 1.0 . .
C C6 0.5650(3) 0.3459(5) 0.33533(12) 0.0180(10) Uani d . . . 1.0 . .
C C7 0.5616(3) 0.4498(6) 0.30592(12) 0.0257(12) Uani d . . . 1.0 . .
C C8 0.5969(3) 0.5866(6) 0.32264(13) 0.0277(12) Uani d . . . 1.0 . .
C C9 0.6221(3) 0.5667(5) 0.36266(13) 0.0220(11) Uani d . . . 1.0 . .
C C10 0.7332(3) 0.2506(5) 0.46301(12) 0.0241(11) Uani d . . . 1.0 . .
H H10 0.7237 0.2341 0.4892 0.029 Uiso calc U . R 1.0 . .
C C11 0.8151(3) 0.2140(5) 0.45133(12) 0.0258(12) Uani d . . . 1.0 . .
H H11 0.8617 0.1736 0.4698 0.031 Uiso calc U . R 1.0 . .
C C12 0.8306(3) 0.2354(5) 0.41280(12) 0.0182(10) Uani d . . . 1.0 . .
C C13 0.7631(3) 0.3004(4) 0.38653(11) 0.0158(10) Uani d . . . 1.0 . .
H H13 0.7728 0.3185 0.3605 0.019 Uiso calc U . R 1.0 . .
C C14 0.4443(3) 0.4551(4) 0.39672(11) 0.0153(10) Uani d . . . 1.0 . .
H H14 0.4196 0.494 0.3721 0.018 Uiso calc U . R 1.0 . .
C C15 0.3902(3) 0.4420(4) 0.42614(11) 0.0148(10) Uani d . . . 1.0 . .
C C16 0.4299(3) 0.3856(5) 0.46218(12) 0.0176(10) Uani d . . . 1.0 . .
H H16 0.394 0.376 0.4825 0.021 Uiso calc U . R 1.0 . .
C C17 0.5197(3) 0.3437(5) 0.46923(12) 0.0176(10) Uani d . . . 1.0 . .
H H17 0.5453 0.3081 0.4942 0.021 Uiso calc U . R 1.0 . .
C C18 0.5364(3) 0.2083(5) 0.32753(13) 0.0285(12) Uani d . . . 1.0 . .
H H18 0.5406 0.1386 0.3478 0.034 Uiso calc U . R 1.0 . .
C C19 0.5010(3) 0.1719(7) 0.28942(15) 0.0452(15) Uani d . . . 1.0 . .
H H19 0.4805 0.0765 0.2834 0.054 Uiso calc U . R 1.0 . .
C C20 0.4953(4) 0.2748(8) 0.26012(16) 0.0561(19) Uani d . . . 1.0 . .
H H20 0.4697 0.2494 0.2343 0.067 Uiso calc U . R 1.0 . .
C C21 0.5260(3) 0.4124(7) 0.26778(13) 0.0418(15) Uani d . . . 1.0 . .
H H21 0.5231 0.4813 0.2474 0.05 Uiso calc U . R 1.0 . .
C C22 0.6086(3) 0.7190(6) 0.30603(17) 0.0428(15) Uani d . . . 1.0 . .
H H22 0.5911 0.7328 0.2788 0.051 Uiso calc U . R 1.0 . .
C C23 0.6463(4) 0.8324(6) 0.3294(2) 0.0518(17) Uani d . . . 1.0 . .
H H23 0.6541 0.9239 0.3181 0.062 Uiso calc U . R 1.0 . .
C C24 0.6722(3) 0.8116(6) 0.36876(19) 0.0464(16) Uani d . . . 1.0 . .
H H24 0.6994 0.8883 0.3844 0.056 Uiso calc U . R 1.0 . .
C C25 0.6592(3) 0.6804(5) 0.38576(15) 0.0319(12) Uani d . . . 1.0 . .
H H25 0.6756 0.6679 0.4131 0.038 Uiso calc U . R 1.0 . .
C C31 0.2934(3) 0.4867(4) 0.41869(12) 0.0153(10) Uani d . . . 1.0 . .
C C32 0.2420(3) 0.5138(4) 0.44842(12) 0.0157(10) Uani d . . . 1.0 . .
H H32 0.2694 0.5005 0.4747 0.019 Uiso calc U . R 1.0 . .
C C33 0.1535(3) 0.5589(5) 0.44124(12) 0.0187(10) Uani d . . . 1.0 . .
H H33 0.121 0.5742 0.4625 0.022 Uiso calc U . R 1.0 . .
C C34 0.1105(3) 0.5826(4) 0.40303(12) 0.0145(10) Uani d U . . 1.0 . .
C C35 0.1603(3) 0.5562(5) 0.37263(12) 0.0177(10) Uani d U . . 1.0 . .
H H35 0.1333 0.5715 0.3463 0.021 Uiso calc U . R 1.0 . .
C C36 0.2482(3) 0.5083(4) 0.38066(11) 0.0145(10) Uani d . . . 1.0 . .
H H36 0.2799 0.4888 0.3594 0.017 Uiso calc U . R 1.0 . .
C C41 -0.0332(3) 0.6088(4) 0.35780(11) 0.0138(10) Uani d . . . 1.0 . .
C C42 -0.0358(3) 0.4763(4) 0.33981(11) 0.0129(10) Uani d . . . 1.0 . .
H H42 -0.0001 0.3993 0.3518 0.015 Uiso calc U . R 1.0 . .
C C43 -0.0897(3) 0.4552(5) 0.30464(12) 0.0231(11) Uani d . . . 1.0 . .
H H43 -0.0906 0.3638 0.2923 0.028 Uiso calc U . R 1.0 . .
C C45 -0.1427(3) 0.6956(6) 0.30522(14) 0.0366(14) Uani d . . . 1.0 . .
H H45 -0.1807 0.7708 0.2937 0.044 Uiso calc U . R 1.0 . .
C C46 -0.0871(3) 0.7179(5) 0.34065(14) 0.0307(12) Uani d . . . 1.0 . .
H H46 -0.0863 0.8092 0.353 0.037 Uiso calc U . R 1.0 . .
C C44 -0.1426(3) 0.5648(6) 0.28705(12) 0.0318(13) Uani d . . D 1.0 . .
O O1 -0.1874(9) 0.563(2) 0.2497(3) 0.021(3) Uani d U P D 0.39(3) A 1
C C47 -0.2283(12) 0.692(3) 0.2330(5) 0.026(5) Uani d U P D 0.39(3) A 1
H H47A -0.2753 0.7238 0.248 0.039 Uiso calc U P R 0.39(3) A 1
H H47B -0.2556 0.6738 0.2059 0.039 Uiso calc U P R 0.39(3) A 1
H H47C -0.1822 0.7674 0.2335 0.039 Uiso calc U P R 0.39(3) A 1
O O1A -0.1974(7) 0.5077(17) 0.2531(3) 0.034(3) Uani d U P D 0.61(3) A 2
C C47A -0.2504(10) 0.617(2) 0.2300(3) 0.041(4) Uani d U P D 0.61(3) A 2
H H47D -0.2921 0.6618 0.2457 0.061 Uiso calc U P R 0.61(3) A 2
H H47E -0.285 0.5718 0.2069 0.061 Uiso calc U P R 0.61(3) A 2
H H47F -0.2098 0.6898 0.2219 0.061 Uiso calc U P R 0.61(3) A 2
N N1 0.0216(2) 0.6337(4) 0.39482(10) 0.0244(9) Uani d U . D 1.0 . .
C C51 -0.0191(9) 0.6837(15) 0.4279(4) 0.009(4) Uani d U P D 0.496(5) B 1
C C52 0.0149(6) 0.8098(8) 0.4459(2) 0.012(2) Uani d U P D 0.496(5) B 1
H H52 0.07 0.849 0.4401 0.015 Uiso calc U P R 0.496(5) B 1
C C53 -0.0313(5) 0.8792(8) 0.4725(2) 0.011(2) Uani d U P D 0.496(5) B 1
H H53 -0.0081 0.9657 0.4848 0.013 Uiso calc U P R 0.496(5) B 1
C C54 -0.1120(5) 0.8204(9) 0.4811(2) 0.0073(19) Uani d U P D 0.496(5) B 1
C C55 -0.1448(7) 0.6933(11) 0.4646(3) 0.013(3) Uani d U P D 0.496(5) B 1
H H55 -0.1983 0.6517 0.4715 0.016 Uiso calc U P R 0.496(5) B 1
C C56 -0.0982(7) 0.6254(12) 0.4373(3) 0.021(3) Uani d U P D 0.496(5) B 1
H H56 -0.1213 0.5385 0.4252 0.025 Uiso calc U P R 0.496(5) B 1
O O2 -0.1525(4) 0.8989(6) 0.50736(15) 0.0189(17) Uani d U P D 0.496(5) B 1
C C57 -0.2441(9) 0.8591(16) 0.5100(5) 0.014(4) Uani d U P D 0.496(5) B 1
H H57A -0.2806 0.8645 0.4841 0.021 Uiso calc U P R 0.496(5) B 1
H H57B -0.2689 0.925 0.5278 0.021 Uiso calc U P R 0.496(5) B 1
H H57C -0.2454 0.7605 0.52 0.021 Uiso calc U P R 0.496(5) B 1
C C51A -0.0343(9) 0.6819(14) 0.4220(4) 0.010(4) Uani d U P D 0.504(5) B 2
C C52A -0.0812(6) 0.5730(11) 0.4372(3) 0.013(2) Uani d U P D 0.504(5) B 2
H H52A -0.0714 0.4764 0.4299 0.016 Uiso calc U P R 0.504(5) B 2
C C53A -0.1415(5) 0.5996(10) 0.4627(2) 0.017(2) Uani d U P D 0.504(5) B 2
H H53A -0.1741 0.5234 0.4725 0.02 Uiso calc U P R 0.504(5) B 2
C C54A -0.1532(7) 0.7412(10) 0.4736(3) 0.013(3) Uani d U P D 0.504(5) B 2
C C55A -0.1045(5) 0.8510(9) 0.4599(2) 0.014(2) Uani d U P D 0.504(5) B 2
H H55A -0.1116 0.9472 0.4683 0.017 Uiso calc U P R 0.504(5) B 2
C C56A -0.0448(6) 0.8203(9) 0.4337(2) 0.014(2) Uani d U P D 0.504(5) B 2
H H56A -0.0114 0.8956 0.424 0.017 Uiso calc U P R 0.504(5) B 2
O O2A -0.2171(4) 0.7602(6) 0.49787(16) 0.0203(17) Uani d U P D 0.504(5) B 2
C C57A -0.2340(11) 0.9059(14) 0.5087(6) 0.022(4) Uani d U P D 0.504(5) B 2
H H57D -0.178 0.9478 0.5226 0.033 Uiso calc U P R 0.504(5) B 2
H H57E -0.2807 0.9067 0.5258 0.033 Uiso calc U P R 0.504(5) B 2
H H57F -0.2546 0.9625 0.4852 0.033 Uiso calc U P R 0.504(5) B 2
C C61 0.9160(3) 0.1923(5) 0.39893(11) 0.0156(10) Uani d . . . 1.0 . .
C C62 1.0017(3) 0.2192(4) 0.41988(11) 0.0147(10) Uani d . . . 1.0 . .
H H62 1.0064 0.2574 0.4455 0.018 Uiso calc U . R 1.0 . .
C C63 1.0795(3) 0.1916(4) 0.40421(11) 0.0129(9) Uani d . . . 1.0 . .
H H63 1.1368 0.2137 0.4189 0.016 Uiso calc U . R 1.0 . .
C C64 1.0754(3) 0.1319(4) 0.36714(11) 0.0148(10) Uani d . . . 1.0 . .
C C65 0.9904(3) 0.0988(4) 0.34661(11) 0.0157(10) Uani d . . . 1.0 . .
H H65 0.9858 0.0555 0.3215 0.019 Uiso calc U . R 1.0 . .
C C66 0.9127(3) 0.1282(5) 0.36240(11) 0.0169(10) Uani d . . . 1.0 . .
H H66 0.8555 0.1041 0.3479 0.02 Uiso calc U . R 1.0 . .
C C71 1.1558(3) 0.1216(5) 0.31004(11) 0.0151(10) Uani d . . . 1.0 . .
C C72 1.1907(3) 0.0150(5) 0.28885(12) 0.0293(12) Uani d . . . 1.0 . .
H H72 1.214 -0.0704 0.3017 0.035 Uiso calc U . R 1.0 . .
C C73 1.1922(3) 0.0302(6) 0.24950(13) 0.0361(14) Uani d . . . 1.0 . .
H H73 1.2176 -0.0434 0.2355 0.043 Uiso calc U . R 1.0 . .
C C74 1.1566(3) 0.1533(5) 0.23017(12) 0.0262(12) Uani d . . . 1.0 . .
C C75 1.1207(3) 0.2604(5) 0.25058(12) 0.0198(10) Uani d . . . 1.0 . .
H H75 1.0959 0.3443 0.2375 0.024 Uiso calc U . R 1.0 . .
C C76 1.1209(3) 0.2452(5) 0.29055(12) 0.0191(10) Uani d . . . 1.0 . .
H H76 1.097 0.3199 0.3047 0.023 Uiso calc U . R 1.0 . .
O O3 1.1606(2) 0.1569(4) 0.19072(8) 0.0436(10) Uani d . . . 1.0 . .
C C77 1.1171(3) 0.2740(6) 0.16874(13) 0.0334(13) Uani d . . . 1.0 . .
H H77A 1.0524 0.2738 0.1709 0.05 Uiso calc U . R 1.0 . .
H H77B 1.1248 0.2636 0.1413 0.05 Uiso calc U . R 1.0 . .
H H77C 1.1443 0.3649 0.179 0.05 Uiso calc U . R 1.0 . .
C C81 1.2313(3) 0.0496(4) 0.37500(11) 0.0139(10) Uani d . . . 1.0 . .
C C82 1.2230(3) -0.0741(5) 0.39664(11) 0.0191(10) Uani d . . . 1.0 . .
H H82 1.1662 -0.1216 0.3944 0.023 Uiso calc U . R 1.0 . .
C C83 1.2960(3) -0.1289(5) 0.42126(12) 0.0188(10) Uani d . . . 1.0 . .
H H83 1.2892 -0.2133 0.436 0.023 Uiso calc U . R 1.0 . .
C C84 1.3792(3) -0.0611(5) 0.42450(11) 0.0167(10) Uani d . . . 1.0 . .
C C85 1.3892(3) 0.0598(5) 0.40270(12) 0.0187(10) Uani d . . . 1.0 . .
H H85 1.4465 0.1056 0.4045 0.022 Uiso calc U . R 1.0 . .
C C86 1.3150(3) 0.1152(5) 0.37790(11) 0.0169(10) Uani d . . . 1.0 . .
H H86 1.3221 0.1988 0.3629 0.02 Uiso calc U . R 1.0 . .
O O4 1.44635(19) -0.1236(3) 0.45029(8) 0.0284(8) Uani d . . . 1.0 . .
C C87 1.5345(3) -0.0662(6) 0.45263(15) 0.0400(14) Uani d . . . 1.0 . .
H H87A 1.553 -0.0672 0.4267 0.06 Uiso calc U . R 1.0 . .
H H87B 1.5767 -0.1245 0.4706 0.06 Uiso calc U . R 1.0 . .
H H87C 1.5349 0.033 0.4623 0.06 Uiso calc U . R 1.0 . .

loop_
_atom_site_aniso_label
_atom_site_aniso_U_11
_atom_site_aniso_U_22
_atom_site_aniso_U_33
_atom_site_aniso_U_12
_atom_site_aniso_U_13
_atom_site_aniso_U_23
N2 0.0144(19) 0.023(2) 0.0088(17) 0.0058(17) -0.0018(15) 0.0013(16)
C1 0.012(2) 0.022(3) 0.019(2) -0.010(2) 0.0016(19) -0.001(2)
C2 0.014(2) 0.020(3) 0.015(2) -0.0010(19) -0.0009(18) -0.002(2)
C3 0.015(2) 0.013(2) 0.016(2) 0.0002(18) 0.0045(18) -0.0003(19)
C4 0.013(2) 0.021(3) 0.015(2) -0.005(2) 0.0022(18) -0.003(2)
C5 0.013(2) 0.020(3) 0.014(2) -0.0079(19) 0.0017(18) -0.005(2)
C6 0.010(2) 0.028(3) 0.017(2) 0.003(2) 0.0061(18) -0.003(2)
C7 0.016(2) 0.046(3) 0.017(2) 0.008(2) 0.007(2) 0.007(2)
C8 0.015(2) 0.042(4) 0.028(3) 0.006(2) 0.011(2) 0.015(3)
C9 0.014(2) 0.027(3) 0.029(3) 0.007(2) 0.014(2) 0.001(2)
C10 0.017(2) 0.041(3) 0.014(2) -0.001(2) 0.005(2) 0.006(2)
C11 0.016(2) 0.048(3) 0.013(2) 0.000(2) -0.0024(19) 0.007(2)
C12 0.014(2) 0.022(3) 0.018(2) -0.007(2) -0.0001(19) -0.003(2)
C13 0.016(2) 0.019(3) 0.012(2) -0.003(2) 0.0014(18) -0.003(2)
C14 0.018(2) 0.014(2) 0.014(2) -0.0003(19) 0.0024(19) -0.0013(19)
C15 0.018(2) 0.014(2) 0.014(2) -0.0029(19) 0.0063(19) -0.0018(19)
C16 0.021(2) 0.018(3) 0.015(2) -0.003(2) 0.0061(19) -0.005(2)
C17 0.018(2) 0.024(3) 0.011(2) -0.001(2) 0.0027(19) -0.0018(19)
C18 0.023(3) 0.035(3) 0.028(3) -0.001(2) 0.005(2) -0.012(2)
C19 0.031(3) 0.065(4) 0.041(3) -0.011(3) 0.008(3) -0.022(3)
C20 0.033(3) 0.111(6) 0.024(3) -0.009(4) 0.003(3) -0.021(4)
C21 0.032(3) 0.077(5) 0.016(3) -0.002(3) 0.003(2) 0.004(3)
C22 0.025(3) 0.055(4) 0.053(4) 0.016(3) 0.019(3) 0.035(3)
C23 0.036(3) 0.033(4) 0.094(5) 0.008(3) 0.037(4) 0.030(4)
C24 0.036(3) 0.020(3) 0.092(5) 0.002(3) 0.039(3) 0.003(3)
C25 0.023(3) 0.028(3) 0.048(3) -0.003(2) 0.016(2) -0.001(3)
C31 0.017(2) 0.010(2) 0.020(2) -0.0054(19) 0.0074(19) 0.0003(19)
C32 0.020(2) 0.014(2) 0.015(2) -0.0040(19) 0.0072(19) -0.0051(19)
C33 0.018(2) 0.019(3) 0.023(2) -0.007(2) 0.014(2) -0.008(2)
C34 0.010(2) 0.009(2) 0.025(2) -0.0056(17) 0.0065(18) -0.0090(18)
C35 0.015(2) 0.021(2) 0.018(2) 0.0005(19) 0.0046(18) -0.0046(19)
C36 0.016(2) 0.015(2) 0.014(2) 0.0025(19) 0.0084(18) -0.0050(19)
C41 0.009(2) 0.013(2) 0.021(2) 0.0020(19) 0.0066(18) 0.002(2)
C42 0.014(2) 0.009(2) 0.016(2) 0.0030(18) 0.0031(18) 0.0026(19)
C43 0.020(2) 0.028(3) 0.020(2) 0.004(2) -0.001(2) -0.005(2)
C45 0.029(3) 0.044(4) 0.038(3) 0.030(3) 0.012(3) 0.022(3)
C46 0.032(3) 0.014(3) 0.049(3) 0.010(2) 0.012(3) 0.002(2)
C44 0.019(3) 0.064(4) 0.013(2) 0.012(3) 0.002(2) 0.006(3)
O1 0.018(5) 0.031(6) 0.012(5) 0.000(5) 0.000(4) 0.010(4)
C47 0.022(7) 0.033(10) 0.022(7) 0.014(7) 0.001(6) 0.010(7)
O1A 0.036(4) 0.046(6) 0.019(3) 0.012(4) -0.003(3) 0.010(4)
C47A 0.045(7) 0.055(9) 0.019(5) 0.024(6) -0.007(5) 0.010(6)
N1 0.0152(18) 0.032(2) 0.0272(19) -0.0010(16) 0.0066(16) -0.0193(17)
C51 0.008(5) 0.006(5) 0.012(5) 0.002(3) -0.001(3) -0.001(3)
C52 0.010(3) 0.012(3) 0.016(3) 0.002(3) 0.002(3) -0.003(3)
C53 0.008(3) 0.009(3) 0.012(3) 0.001(3) -0.003(3) -0.003(3)
C54 0.008(3) 0.008(3) 0.005(3) 0.004(3) 0.001(3) 0.003(3)
C55 0.012(4) 0.013(4) 0.015(4) -0.002(3) 0.004(3) 0.000(3)
C56 0.020(4) 0.019(4) 0.023(4) -0.004(3) 0.003(3) -0.002(3)
O2 0.019(3) 0.022(3) 0.017(3) 0.002(2) 0.005(2) -0.006(2)
C57 0.016(5) 0.014(7) 0.015(5) -0.002(5) 0.009(4) -0.005(5)
C51A 0.010(5) 0.008(4) 0.012(5) 0.004(3) 0.002(3) -0.002(3)
C52A 0.014(4) 0.011(4) 0.015(4) 0.000(3) 0.003(3) -0.002(3)
C53A 0.017(3) 0.016(4) 0.016(3) 0.003(3) 0.002(3) -0.001(3)
C54A 0.013(4) 0.014(4) 0.012(4) 0.002(3) 0.003(3) -0.004(3)
C55A 0.015(3) 0.014(4) 0.015(3) 0.001(3) 0.006(3) -0.004(3)
C56A 0.014(3) 0.014(4) 0.016(3) -0.004(3) 0.002(3) -0.001(3)
O2A 0.027(3) 0.016(3) 0.021(3) 0.004(2) 0.015(2) -0.003(2)
C57A 0.027(6) 0.020(7) 0.020(6) 0.004(5) 0.005(5) -0.002(6)
C61 0.012(2) 0.017(3) 0.017(2) -0.0016(19) 0.0031(18) 0.001(2)
C62 0.014(2) 0.019(3) 0.012(2) 0.0011(19) 0.0011(18) 0.0021(19)
C63 0.014(2) 0.013(2) 0.011(2) -0.0019(19) -0.0015(17) 0.0000(19)
C64 0.015(2) 0.014(2) 0.017(2) 0.0015(19) 0.0058(19) 0.0058(19)
C65 0.021(2) 0.012(2) 0.013(2) 0.0007(19) 0.0023(19) 0.0011(19)
C66 0.011(2) 0.022(3) 0.016(2) -0.005(2) -0.0053(18) 0.003(2)
C71 0.016(2) 0.011(2) 0.019(2) -0.0004(19) 0.0040(19) -0.001(2)
C72 0.038(3) 0.029(3) 0.019(3) 0.025(2) 0.001(2) -0.001(2)
C73 0.048(3) 0.044(4) 0.017(3) 0.032(3) 0.005(2) -0.006(2)
C74 0.026(3) 0.037(3) 0.017(2) 0.011(2) 0.008(2) -0.002(2)
C75 0.020(2) 0.015(3) 0.025(3) 0.003(2) 0.006(2) 0.005(2)
C76 0.024(2) 0.015(3) 0.019(2) 0.000(2) 0.007(2) -0.003(2)
O3 0.055(2) 0.065(3) 0.0136(17) 0.035(2) 0.0144(16) 0.0074(17)
C77 0.027(3) 0.050(4) 0.024(3) 0.006(3) 0.007(2) 0.012(3)
C81 0.019(2) 0.014(2) 0.010(2) 0.001(2) 0.0053(18) -0.0025(19)
C82 0.018(2) 0.022(3) 0.017(2) -0.003(2) 0.0048(19) -0.003(2)
C83 0.030(3) 0.008(2) 0.020(2) 0.003(2) 0.010(2) 0.004(2)
C84 0.020(2) 0.017(3) 0.014(2) 0.010(2) 0.0020(19) 0.003(2)
C85 0.014(2) 0.020(3) 0.023(2) 0.000(2) 0.0065(19) -0.005(2)
C86 0.023(2) 0.010(2) 0.020(2) 0.006(2) 0.009(2) 0.002(2)
O4 0.0228(18) 0.034(2) 0.0263(18) 0.0097(16) -0.0013(14) 0.0077(16)
C87 0.022(3) 0.050(4) 0.045(3) 0.012(3) -0.006(2) 0.007(3)

loop_
_atom_type_symbol
_atom_type_description
_atom_type_scat_dispersion_real
_atom_type_scat_dispersion_imag
_atom_type_scat_source
C C 0.0033 0.0016 'International Tables Vol C Tables 4.2.6.8 and 6.1.1.4'
H H 0.0000 0.0000 'International Tables Vol C Tables 4.2.6.8 and 6.1.1.4'
N N 0.0061 0.0033 'International Tables Vol C Tables 4.2.6.8 and 6.1.1.4'
O O 0.0106 0.0060 'International Tables Vol C Tables 4.2.6.8 and 6.1.1.4'

loop_
_geom_angle_atom_site_label_1
_geom_angle_atom_site_label_2
_geom_angle_atom_site_label_3
_geom_angle
C64 N2 C71 122.0(3)
C64 N2 C81 118.1(3)
C71 N2 C81 119.5(3)
C10 C1 C2 119.3(4)
C10 C1 C5 132.6(4)
C2 C1 C5 108.1(3)
C13 C2 C1 120.9(4)
C13 C2 C3 127.9(4)
C1 C2 C3 111.3(3)
C9 C3 C6 102.2(3)
C9 C3 C2 113.7(3)
C6 C3 C2 115.7(3)
C9 C3 C4 112.0(3)
C6 C3 C4 112.9(3)
C2 C3 C4 100.8(3)
C14 C4 C5 121.9(4)
C14 C4 C3 127.4(4)
C5 C4 C3 110.6(3)
C17 C5 C4 118.8(4)
C17 C5 C1 132.2(4)
C4 C5 C1 109.0(3)
C18 C6 C7 121.8(4)
C18 C6 C3 129.1(4)
C7 C6 C3 109.1(4)
C21 C7 C6 119.1(5)
C21 C7 C8 131.0(5)
C6 C7 C8 109.8(4)
C22 C8 C9 120.1(5)
C22 C8 C7 132.1(5)
C9 C8 C7 107.8(4)
C25 C9 C8 119.8(4)
C25 C9 C3 129.3(4)
C8 C9 C3 110.9(4)
C1 C10 C11 119.7(4)
C1 C10 H10 120.2
C11 C10 H10 120.2
C10 C11 C12 121.4(4)
C10 C11 H11 119.3
C12 C11 H11 119.3
C13 C12 C11 118.5(4)
C13 C12 C61 118.6(4)
C11 C12 C61 122.8(4)
C2 C13 C12 120.1(4)
C2 C13 H13 120.0
C12 C13 H13 120.0
C4 C14 C15 120.2(4)
C4 C14 H14 119.9
C15 C14 H14 119.9
C14 C15 C16 117.9(4)
C14 C15 C31 120.1(4)
C16 C15 C31 122.0(4)
C17 C16 C15 122.2(4)
C17 C16 H16 118.9
C15 C16 H16 118.9
C16 C17 C5 119.0(4)
C16 C17 H17 120.5
C5 C17 H17 120.5
C6 C18 C19 118.8(5)
C6 C18 H18 120.6
C19 C18 H18 120.6
C20 C19 C18 120.0(5)
C20 C19 H19 120.0
C18 C19 H19 120.0
C21 C20 C19 121.3(5)
C21 C20 H20 119.3
C19 C20 H20 119.3
C20 C21 C7 119.0(5)
C20 C21 H21 120.5
C7 C21 H21 120.5
C8 C22 C23 119.8(5)
C8 C22 H22 120.1
C23 C22 H22 120.1
C24 C23 C22 119.9(5)
C24 C23 H23 120.1
C22 C23 H23 120.1
C23 C24 C25 120.7(6)
C23 C24 H24 119.6
C25 C24 H24 119.6
C24 C25 C9 119.7(5)
C24 C25 H25 120.2
C9 C25 H25 120.2
C32 C31 C36 115.3(4)
C32 C31 C15 123.3(4)
C36 C31 C15 121.4(4)
C33 C32 C31 122.8(4)
C33 C32 H32 118.6
C31 C32 H32 118.6
C32 C33 C34 120.8(4)
C32 C33 H33 119.6
C34 C33 H33 119.6
N1 C34 C35 120.1(4)
N1 C34 C33 122.2(4)
C35 C34 C33 117.7(4)
C36 C35 C34 120.3(4)
C36 C35 H35 119.9
C34 C35 H35 119.9
C35 C36 C31 123.2(4)
C35 C36 H36 118.4
C31 C36 H36 118.4
C46 C41 C42 119.3(4)
C46 C41 N1 119.2(4)
C42 C41 N1 121.5(4)
C43 C42 C41 120.2(4)
C43 C42 H42 119.9
C41 C42 H42 119.9
C42 C43 C44 120.7(4)
C42 C43 H43 119.7
C44 C43 H43 119.7
C44 C45 C46 119.8(4)
C44 C45 H45 120.1
C46 C45 H45 120.1
C41 C46 C45 120.4(5)
C41 C46 H46 119.8
C45 C46 H46 119.8
O1 C44 C45 114.2(9)
O1 C44 C43 125.5(9)
C45 C44 C43 119.7(4)
C45 C44 O1A 131.8(7)
C43 C44 O1A 108.0(7)
C44 O1 C47 119.8(11)
O1 C47 H47A 109.5
O1 C47 H47B 109.5
H47A C47 H47B 109.5
O1 C47 H47C 109.5
H47A C47 H47C 109.5
H47B C47 H47C 109.5
C44 O1A C47A 113.1(8)
O1A C47A H47D 109.5
O1A C47A H47E 109.5
H47D C47A H47E 109.5
O1A C47A H47F 109.5
H47D C47A H47F 109.5
H47E C47A H47F 109.5
C34 N1 C51A 127.3(8)
C34 N1 C41 121.7(3)
C51A N1 C41 109.3(7)
C34 N1 C51 116.4(7)
C41 N1 C51 120.5(7)
C56 C51 C52 119.6(8)
C56 C51 N1 122.3(10)
C52 C51 N1 117.2(9)
C51 C52 C53 120.3(7)
C51 C52 H52 119.8
C53 C52 H52 119.8
C52 C53 C54 119.3(7)
C52 C53 H53 120.3
C54 C53 H53 120.3
C55 C54 O2 124.6(7)
C55 C54 C53 121.1(8)
O2 C54 C53 114.3(7)
C54 C55 C56 119.1(9)
C54 C55 H55 120.5
C56 C55 H55 120.5
C51 C56 C55 120.6(10)
C51 C56 H56 119.7
C55 C56 H56 119.7
C54 O2 C57 115.1(8)
O2 C57 H57A 109.5
O2 C57 H57B 109.5
H57A C57 H57B 109.5
O2 C57 H57C 109.5
H57A C57 H57C 109.5
H57B C57 H57C 109.5
C56A C51A C52A 119.4(8)
C56A C51A N1 126.8(10)
C52A C51A N1 113.8(9)
C53A C52A C51A 122.2(9)
C53A C52A H52A 118.9
C51A C52A H52A 118.9
C52A C53A C54A 117.9(9)
C52A C53A H53A 121.1
C54A C53A H53A 121.1
O2A C54A C55A 124.5(8)
O2A C54A C53A 114.6(7)
C55A C54A C53A 120.9(8)
C54A C55A C56A 119.6(8)
C54A C55A H55A 120.2
C56A C55A H55A 120.2
C51A C56A C55A 120.0(8)
C51A C56A H56A 120.0
C55A C56A H56A 120.0
C54A O2A C57A 116.5(9)
O2A C57A H57D 109.5
O2A C57A H57E 109.5
H57D C57A H57E 109.5
O2A C57A H57F 109.5
H57D C57A H57F 109.5
H57E C57A H57F 109.5
C66 C61 C62 117.0(4)
C66 C61 C12 119.6(3)
C62 C61 C12 123.3(4)
C63 C62 C61 121.6(4)
C63 C62 H62 119.2
C61 C62 H62 119.2
C62 C63 C64 120.9(4)
C62 C63 H63 119.6
C64 C63 H63 119.6
C63 C64 C65 118.1(4)
C63 C64 N2 121.2(3)
C65 C64 N2 120.7(4)
C66 C65 C64 120.6(4)
C66 C65 H65 119.7
C64 C65 H65 119.7
C65 C66 C61 121.8(4)
C65 C66 H66 119.1
C61 C66 H66 119.1
C72 C71 C76 118.5(4)
C72 C71 N2 121.5(4)
C76 C71 N2 120.0(4)
C73 C72 C71 121.1(4)
C73 C72 H72 119.4
C71 C72 H72 119.4
C72 C73 C74 120.0(4)
C72 C73 H73 120.0
C74 C73 H73 120.0
C75 C74 O3 124.8(4)
C75 C74 C73 119.9(4)
O3 C74 C73 115.3(4)
C74 C75 C76 119.7(4)
C74 C75 H75 120.1
C76 C75 H75 120.1
C75 C76 C71 120.7(4)
C75 C76 H76 119.6
C71 C76 H76 119.6
C74 O3 C77 117.7(4)
O3 C77 H77A 109.5
O3 C77 H77B 109.5
H77A C77 H77B 109.5
O3 C77 H77C 109.5
H77A C77 H77C 109.5
H77B C77 H77C 109.5
C86 C81 C82 118.6(4)
C86 C81 N2 121.4(4)
C82 C81 N2 120.0(4)
C83 C82 C81 121.0(4)
C83 C82 H82 119.5
C81 C82 H82 119.5
C82 C83 C84 120.0(4)
C82 C83 H83 120.0
C84 C83 H83 120.0
O4 C84 C85 125.2(4)
O4 C84 C83 114.9(4)
C85 C84 C83 119.9(4)
C84 C85 C86 119.9(4)
C84 C85 H85 120.1
C86 C85 H85 120.1
C81 C86 C85 120.6(4)
C81 C86 H86 119.7
C85 C86 H86 119.7
C84 O4 C87 117.6(4)
O4 C87 H87A 109.5
O4 C87 H87B 109.5
H87A C87 H87B 109.5
O4 C87 H87C 109.5
H87A C87 H87C 109.5
H87B C87 H87C 109.5

loop_
_geom_bond_atom_site_label_1
_geom_bond_atom_site_label_2
_geom_bond_distance
N2 C64 1.405(5)
N2 C71 1.415(5)
N2 C81 1.426(5)
C1 C10 1.381(6)
C1 C2 1.403(5)
C1 C5 1.468(6)
C2 C13 1.386(5)
C2 C3 1.525(5)
C3 C9 1.513(6)
C3 C6 1.525(6)
C3 C4 1.536(5)
C4 C14 1.367(5)
C4 C5 1.398(5)
C5 C17 1.397(5)
C6 C18 1.363(6)
C6 C7 1.399(6)
C7 C21 1.392(6)
C7 C8 1.463(7)
C8 C22 1.381(7)
C8 C9 1.394(6)
C9 C25 1.390(6)
C10 C11 1.387(6)
C10 H10 0.95
C11 C12 1.403(6)
C11 H11 0.95
C12 C13 1.391(5)
C12 C61 1.484(6)
C13 H13 0.95
C14 C15 1.399(5)
C14 H14 0.95
C15 C16 1.401(5)
C15 C31 1.490(5)
C16 C17 1.382(6)
C16 H16 0.95
C17 H17 0.95
C18 C19 1.389(6)
C18 H18 0.95
C19 C20 1.388(8)
C19 H19 0.95
C20 C21 1.371(8)
C20 H20 0.95
C21 H21 0.95
C22 C23 1.395(8)
C22 H22 0.95
C23 C24 1.376(8)
C23 H23 0.95
C24 C25 1.381(7)
C24 H24 0.95
C25 H25 0.95
C31 C32 1.397(5)
C31 C36 1.402(5)
C32 C33 1.374(5)
C32 H32 0.95
C33 C34 1.399(6)
C33 H33 0.95
C34 N1 1.399(5)
C34 C35 1.399(5)
C35 C36 1.375(5)
C35 H35 0.95
C36 H36 0.95
C41 C46 1.374(6)
C41 C42 1.378(6)
C41 N1 1.433(5)
C42 C43 1.370(5)
C42 H42 0.95
C43 C44 1.374(6)
C43 H43 0.95
C45 C44 1.369(7)
C45 C46 1.391(7)
C45 H45 0.95
C46 H46 0.95
C44 O1 1.365(11)
C44 O1A 1.430(9)
O1 C47 1.426(13)
C47 H47A 0.98
C47 H47B 0.98
C47 H47C 0.98
O1A C47A 1.449(10)
C47A H47D 0.98
C47A H47E 0.98
C47A H47F 0.98
N1 C51A 1.422(9)
N1 C51 1.454(9)
C51 C56 1.383(13)
C51 C52 1.388(12)
C52 C53 1.389(9)
C52 H52 0.95
C53 C54 1.395(9)
C53 H53 0.95
C54 C55 1.371(10)
C54 O2 1.377(9)
C55 C56 1.403(11)
C55 H55 0.95
C56 H56 0.95
O2 C57 1.434(13)
C57 H57A 0.98
C57 H57B 0.98
C57 H57C 0.98
C51A C56A 1.364(13)
C51A C52A 1.380(12)
C52A C53A 1.374(10)
C52A H52A 0.95
C53A C54A 1.388(10)
C53A H53A 0.95
C54A O2A 1.374(10)
C54A C55A 1.379(10)
C55A C56A 1.395(9)
C55A H55A 0.95
C56A H56A 0.95
O2A C57A 1.438(12)
C57A H57D 0.98
C57A H57E 0.98
C57A H57F 0.98
C61 C66 1.393(5)
C61 C62 1.396(5)
C62 C63 1.379(5)
C62 H62 0.95
C63 C64 1.392(5)
C63 H63 0.95
C64 C65 1.394(5)
C65 C66 1.383(5)
C65 H65 0.95
C66 H66 0.95
C71 C72 1.381(6)
C71 C76 1.393(6)
C72 C73 1.374(6)
C72 H72 0.95
C73 C74 1.391(6)
C73 H73 0.95
C74 C75 1.375(6)
C74 O3 1.377(5)
C75 C76 1.391(5)
C75 H75 0.95
C76 H76 0.95
O3 C77 1.427(5)
C77 H77A 0.98
C77 H77B 0.98
C77 H77C 0.98
C81 C86 1.381(6)
C81 C82 1.388(6)
C82 C83 1.378(6)
C82 H82 0.95
C83 C84 1.383(6)
C83 H83 0.95
C84 O4 1.369(5)
C84 C85 1.375(6)
C85 C86 1.395(5)
C85 H85 0.95
C86 H86 0.95
O4 C87 1.412(5)
C87 H87A 0.98
C87 H87B 0.98
C87 H87C 0.98

loop_
_geom_torsion_atom_site_label_1
_geom_torsion_atom_site_label_2
_geom_torsion_atom_site_label_3
_geom_torsion_atom_site_label_4
_geom_torsion
C10 C1 C2 C13 3.0(6)
C5 C1 C2 C13 -176.0(4)
C10 C1 C2 C3 -176.1(4)
C5 C1 C2 C3 4.9(5)
C13 C2 C3 C9 -64.6(6)
C1 C2 C3 C9 114.3(4)
C13 C2 C3 C6 53.3(6)
C1 C2 C3 C6 -127.8(4)
C13 C2 C3 C4 175.4(4)
C1 C2 C3 C4 -5.7(4)
C9 C3 C4 C14 64.7(6)
C6 C3 C4 C14 -50.0(6)
C2 C3 C4 C14 -174.0(4)
C9 C3 C4 C5 -116.7(4)
C6 C3 C4 C5 128.5(4)
C2 C3 C4 C5 4.5(4)
C14 C4 C5 C17 -1.6(6)
C3 C4 C5 C17 179.8(4)
C14 C4 C5 C1 176.7(4)
C3 C4 C5 C1 -1.9(5)
C10 C1 C5 C17 -2.7(8)
C2 C1 C5 C17 176.1(4)
C10 C1 C5 C4 179.3(5)
C2 C1 C5 C4 -1.9(5)
C9 C3 C6 C18 179.0(4)
C2 C3 C6 C18 54.9(6)
C4 C3 C6 C18 -60.5(6)
C9 C3 C6 C7 -2.9(4)
C2 C3 C6 C7 -127.0(4)
C4 C3 C6 C7 117.6(4)
C18 C6 C7 C21 1.4(7)
C3 C6 C7 C21 -176.8(4)
C18 C6 C7 C8 -179.7(4)
C3 C6 C7 C8 2.0(5)
C21 C7 C8 C22 -2.2(9)
C6 C7 C8 C22 179.1(5)
C21 C7 C8 C9 178.6(5)
C6 C7 C8 C9 -0.1(5)
C22 C8 C9 C25 -0.1(6)
C7 C8 C9 C25 179.2(4)
C22 C8 C9 C3 178.8(4)
C7 C8 C9 C3 -1.9(5)
C6 C3 C9 C25 -178.3(4)
C2 C3 C9 C25 -52.9(6)
C4 C3 C9 C25 60.6(6)
C6 C3 C9 C8 2.9(4)
C2 C3 C9 C8 128.3(4)
C4 C3 C9 C8 -118.2(4)
C2 C1 C10 C11 -2.0(7)
C5 C1 C10 C11 176.7(5)
C1 C10 C11 C12 -0.8(7)
C10 C11 C12 C13 2.7(7)
C10 C11 C12 C61 -177.5(4)
C1 C2 C13 C12 -1.0(6)
C3 C2 C13 C12 177.8(4)
C11 C12 C13 C2 -1.8(6)
C61 C12 C13 C2 178.5(4)
C5 C4 C14 C15 0.0(7)
C3 C4 C14 C15 178.4(4)
C4 C14 C15 C16 0.8(6)
C4 C14 C15 C31 -179.1(4)
C14 C15 C16 C17 0.0(6)
C31 C15 C16 C17 179.9(4)
C15 C16 C17 C5 -1.6(6)
C4 C5 C17 C16 2.3(6)
C1 C5 C17 C16 -175.5(4)
C7 C6 C18 C19 -1.5(7)
C3 C6 C18 C19 176.4(4)
C6 C18 C19 C20 0.1(7)
C18 C19 C20 C21 1.4(8)
C19 C20 C21 C7 -1.5(8)
C6 C7 C21 C20 0.1(7)
C8 C7 C21 C20 -178.5(5)
C9 C8 C22 C23 0.4(7)
C7 C8 C22 C23 -178.7(5)
C8 C22 C23 C24 0.5(8)
C22 C23 C24 C25 -1.7(8)
C23 C24 C25 C9 2.0(7)
C8 C9 C25 C24 -1.1(7)
C3 C9 C25 C24 -179.8(4)
C14 C15 C31 C32 -162.2(4)
C16 C15 C31 C32 18.0(6)
C14 C15 C31 C36 16.1(6)
C16 C15 C31 C36 -163.7(4)
C36 C31 C32 C33 -0.2(6)
C15 C31 C32 C33 178.1(4)
C31 C32 C33 C34 -1.1(7)
C32 C33 C34 N1 -177.5(4)
C32 C33 C34 C35 1.1(6)
N1 C34 C35 C36 178.9(4)
C33 C34 C35 C36 0.2(6)
C34 C35 C36 C31 -1.7(7)
C32 C31 C36 C35 1.6(6)
C15 C31 C36 C35 -176.8(4)
C46 C41 C42 C43 1.8(6)
N1 C41 C42 C43 179.2(4)
C41 C42 C43 C44 -0.7(6)
C42 C41 C46 C45 -0.9(7)
N1 C41 C46 C45 -178.3(4)
C44 C45 C46 C41 -1.1(7)
C46 C45 C44 O1 -169.2(8)
C46 C45 C44 C43 2.3(7)
C46 C45 C44 O1A 173.4(9)
C42 C43 C44 O1 169.1(10)
C42 C43 C44 C45 -1.3(7)
C42 C43 C44 O1A -174.4(7)
C45 C44 O1 C47 0.6(16)
C43 C44 O1 C47 -170.3(10)
C45 C44 O1A C47A 13.5(14)
C43 C44 O1A C47A -174.7(8)
C35 C34 N1 C51A -171.9(8)
C33 C34 N1 C51A 6.7(9)
C35 C34 N1 C41 24.8(6)
C33 C34 N1 C41 -156.6(4)
C35 C34 N1 C51 -168.8(7)
C33 C34 N1 C51 9.9(8)
C46 C41 N1 C34 -138.9(4)
C42 C41 N1 C34 43.8(6)
C46 C41 N1 C51A 55.1(8)
C42 C41 N1 C51A -122.2(7)
C46 C41 N1 C51 55.2(8)
C42 C41 N1 C51 -122.1(8)
C34 N1 C51 C56 -121.9(13)
C41 N1 C51 C56 44.7(17)
C34 N1 C51 C52 69.3(14)
C41 N1 C51 C52 -124.0(10)
C56 C51 C52 C53 -1.6(19)
N1 C51 C52 C53 167.5(9)
C51 C52 C53 C54 0.3(14)
C52 C53 C54 C55 2.1(13)
C52 C53 C54 O2 -179.2(7)
O2 C54 C55 C56 178.4(9)
C53 C54 C55 C56 -3.0(14)
C52 C51 C56 C55 1.(2)
N1 C51 C56 C55 -167.8(11)
C54 C55 C56 C51 1.6(17)
C55 C54 O2 C57 -14.5(13)
C53 C54 O2 C57 166.9(10)
C34 N1 C51A C56A 94.0(16)
C41 N1 C51A C56A -101.0(15)
C34 N1 C51A C52A -86.0(13)
C41 N1 C51A C52A 79.0(13)
C56A C51A C52A C53A 3.(2)
N1 C51A C52A C53A -177.2(9)
C51A C52A C53A C54A -1.3(16)
C52A C53A C54A O2A 177.6(8)
C52A C53A C54A C55A -1.3(14)
O2A C54A C55A C56A -176.5(8)
C53A C54A C55A C56A 2.2(14)
C52A C51A C56A C55A -1.9(19)
N1 C51A C56A C55A 178.1(11)
C54A C55A C56A C51A -0.5(15)
C55A C54A O2A C57A 1.0(15)
C53A C54A O2A C57A -177.7(11)
C13 C12 C61 C66 -41.7(6)
C11 C12 C61 C66 138.6(4)
C13 C12 C61 C62 134.9(4)
C11 C12 C61 C62 -44.9(6)
C66 C61 C62 C63 3.8(6)
C12 C61 C62 C63 -172.9(4)
C61 C62 C63 C64 -1.8(6)
C62 C63 C64 C65 -1.0(6)
C62 C63 C64 N2 178.4(4)
C71 N2 C64 C63 -145.5(4)
C81 N2 C64 C63 41.6(6)
C71 N2 C64 C65 33.9(6)
C81 N2 C64 C65 -139.1(4)
C63 C64 C65 C66 1.7(6)
N2 C64 C65 C66 -177.7(4)
C64 C65 C66 C61 0.4(6)
C62 C61 C66 C65 -3.1(6)
C12 C61 C66 C65 173.7(4)
C64 N2 C71 C72 -130.1(4)
C81 N2 C71 C72 42.8(6)
C64 N2 C71 C76 49.2(6)
C81 N2 C71 C76 -137.9(4)
C76 C71 C72 C73 0.8(7)
N2 C71 C72 C73 -179.9(4)
C71 C72 C73 C74 -1.3(8)
C72 C73 C74 C75 0.7(7)
C72 C73 C74 O3 -179.3(4)
O3 C74 C75 C76 -179.6(4)
C73 C74 C75 C76 0.5(7)
C74 C75 C76 C71 -1.0(6)
C72 C71 C76 C75 0.3(6)
N2 C71 C76 C75 -179.0(4)
C75 C74 O3 C77 -5.9(7)
C73 C74 O3 C77 174.0(4)
C64 N2 C81 C86 -127.3(4)
C71 N2 C81 C86 59.5(5)
C64 N2 C81 C82 52.3(5)
C71 N2 C81 C82 -120.9(4)
C86 C81 C82 C83 1.5(6)
N2 C81 C82 C83 -178.1(4)
C81 C82 C83 C84 -0.4(6)
C82 C83 C84 O4 178.9(4)
C82 C83 C84 C85 -0.9(6)
O4 C84 C85 C86 -178.7(4)
C83 C84 C85 C86 1.1(6)
C82 C81 C86 C85 -1.3(6)
N2 C81 C86 C85 178.4(4)
C84 C85 C86 C81 0.0(6)
C85 C84 O4 C87 -5.0(6)
C83 C84 O4 C87 175.1(4)
